data_7700618
loop_
_publ_author_name
'Zhang, Sheng'
'Mo, Wenjiao'
'Zhang, Zengqi'
'Gao, Fei'
'Wang, Lei'
'Hu, Dengwei'
'Chen, Sanping'

_publ_section_title
;
 Ligand ratio/solvent-influenced syntheses, crystal structures, and
 magnetic properties of polydentate Schiff base ligand-Dy(iii) compounds
 with \b-diketonate ligands as co-ligands.
;
_journal_issue 33
_journal_name_full 'Dalton transactions (Cambridge, England : 2003)'
_journal_page_first 12466
_journal_page_last 12481
_journal_paper_doi 10.1039/c9dt02618e
_journal_volume 48
_journal_year 2019
_chemical_formula_sum 'C77 H65 Dy2 N4 O10'
_chemical_formula_weight 1531.33
_space_group_crystal_system cubic
_space_group_IT_number 205
_space_group_name_Hall '-P 2ac 2ab 3'
_space_group_name_H-M_alt 'P a -3'
_symmetry_space_group_name_Hall '-P 2ac 2ab 3'
_symmetry_space_group_name_H-M 'P a -3'
_atom_sites_solution_hydrogens geom
_audit_creation_method SHELXL-2014/7
_audit_update_record
;
2019-04-24 deposited with the CCDC.    2019-07-22 downloaded from the CCDC.
;
_cell_angle_alpha 90
_cell_angle_beta 90
_cell_angle_gamma 90
_cell_formula_units_Z 24
_cell_length_a 35.2909(6)
_cell_length_b 35.2909(6)
_cell_length_c 35.2909(6)
_cell_measurement_reflns_used 3740
_cell_measurement_temperature 293(2)
_cell_measurement_theta_max 68.8640
_cell_measurement_theta_min 3.7440
_cell_volume 43953.0(13)
_computing_structure_refinement 'SHELXL-2014/7 (Sheldrick, 2014)'
_diffrn_ambient_temperature 293(2)
_diffrn_measured_fraction_theta_full 0.999
_diffrn_measured_fraction_theta_max 0.999
_diffrn_measurement_device_type 'Xcalibur, Eos, Gemini'
_diffrn_radiation_type CuK\a
_diffrn_radiation_wavelength 1.54184
_diffrn_reflns_av_R_equivalents 0.0850
_diffrn_reflns_av_unetI/netI 0.1157
_diffrn_reflns_Laue_measured_fraction_full 0.999
_diffrn_reflns_Laue_measured_fraction_max 0.999
_diffrn_reflns_limit_h_max 34
_diffrn_reflns_limit_h_min -17
_diffrn_reflns_limit_k_max 13
_diffrn_reflns_limit_k_min -42
_diffrn_reflns_limit_l_max 37
_diffrn_reflns_limit_l_min -30
_diffrn_reflns_number 32141
_diffrn_reflns_point_group_measured_fraction_full 0.999
_diffrn_reflns_point_group_measured_fraction_max 0.999
_diffrn_reflns_theta_full 67.242
_diffrn_reflns_theta_max 67.242
_diffrn_reflns_theta_min 2.800
_diffrn_source 'fine-focus sealed X-ray tube'
_exptl_absorpt_coefficient_mu 11.254
_exptl_absorpt_correction_T_max 1.00000
_exptl_absorpt_correction_T_min 0.39100
_exptl_absorpt_correction_type multi-scan
_exptl_absorpt_process_details sadabs
_exptl_crystal_colour white
_exptl_crystal_density_diffrn 1.388
_exptl_crystal_description block
_exptl_crystal_F_000 18408
_exptl_crystal_size_max 0.080
_exptl_crystal_size_mid 0.070
_exptl_crystal_size_min 0.070
_refine_diff_density_max 0.626
_refine_diff_density_min -1.140
_refine_diff_density_rms 0.096
_refine_ls_extinction_method none
_refine_ls_goodness_of_fit_ref 0.851
_refine_ls_hydrogen_treatment constr
_refine_ls_matrix_type full
_refine_ls_number_parameters 840
_refine_ls_number_reflns 13158
_refine_ls_number_restraints 2934
_refine_ls_restrained_S_all 0.807
_refine_ls_R_factor_all 0.1354
_refine_ls_R_factor_gt 0.0679
_refine_ls_shift/su_max 0.007
_refine_ls_shift/su_mean 0.000
_refine_ls_structure_factor_coef Fsqd
_refine_ls_weighting_details 'w=1/[\s^2^(Fo^2^)+(0.1518P)^2^+29.8048P] where P=(Fo^2^+2Fc^2^)/3'
_refine_ls_weighting_scheme calc
_refine_ls_wR_factor_gt 0.1803
_refine_ls_wR_factor_ref 0.2383
_reflns_Friedel_coverage 0.000
_reflns_number_gt 6908
_reflns_number_total 13158
_reflns_threshold_expression 'I > 2\s(I)'
_cod_data_source_file c9dt02618e2.cif
_cod_data_source_block exp_8697_sq
_cod_depositor_comments 'Adding full bibliography for 7700616--7700618.cif.'
_cod_original_cell_volume 43953(2)
_cod_database_code 7700618
_shelx_shelxl_version_number 2014/7
_shelx_space_group_comment
;
The symmetry employed for this shelxl refinement is uniquely defined
by the following loop, which should always be used as a source of
symmetry information in preference to the above space-group names.
They are only intended as comments.
;
_shelx_estimated_absorpt_t_min 0.466
_shelx_estimated_absorpt_t_max 0.506

loop_
_space_group_symop_operation_xyz
'x, y, z'
'-x+1/2, -y, z+1/2'
'x+1/2, -y+1/2, -z'
'-x, y+1/2, -z+1/2'
'z, x, y'
'-z+1/2, -x, y+1/2'
'z+1/2, -x+1/2, -y'
'-z, x+1/2, -y+1/2'
'y, z, x'
'y+1/2, -z+1/2, -x'
'-y, z+1/2, -x+1/2'
'-y+1/2, -z, x+1/2'
'-x, -y, -z'
'x-1/2, y, -z-1/2'
'-x-1/2, y-1/2, z'
'x, -y-1/2, z-1/2'
'-z, -x, -y'
'z-1/2, x, -y-1/2'
'-z-1/2, x-1/2, y'
'z, -x-1/2, y-1/2'
'-y, -z, -x'
'-y-1/2, z-1/2, x'
'y, -z-1/2, x-1/2'
'y-1/2, z, -x-1/2'

loop_
_atom_site_label
_atom_site_type_symbol
_atom_site_fract_x
_atom_site_fract_y
_atom_site_fract_z
_atom_site_U_iso_or_equiv
_atom_site_adp_type
_atom_site_occupancy
_atom_site_site_symmetry_order
_atom_site_calc_flag
_atom_site_refinement_flags_posn
_atom_site_refinement_flags_adp
Dy1 Dy 0.72307(2) 0.85805(2) 0.47151(2) 0.04563(19) Uani 1 1 d . U
Dy2 Dy 0.77642(2) 0.90324(2) 0.55720(2) 0.04847(19) Uani 1 1 d . U
O1 O 0.7223(2) 0.7924(2) 0.4731(2) 0.0619(17) Uani 1 1 d . U
O2 O 0.7148(2) 0.8379(2) 0.4101(2) 0.0587(17) Uani 1 1 d . U
O3 O 0.6751(2) 0.8412(2) 0.5125(2) 0.0577(17) Uani 1 1 d . U
O4 O 0.6697(2) 0.8932(2) 0.4543(2) 0.0544(16) Uani 1 1 d . U
O5 O 0.8286(2) 0.9014(2) 0.5187(2) 0.0639(17) Uani 1 1 d . U
O6 O 0.7887(2) 0.9638(2) 0.5387(2) 0.0677(17) Uani 1 1 d . U
O7 O 0.7882(2) 0.8387(2) 0.4535(2) 0.0606(17) Uani 1 1 d . U
O8 O 0.7600(2) 0.84922(19) 0.52484(19) 0.0494(15) Uani 1 1 d . U
O9 O 0.7292(2) 0.91072(19) 0.5127(2) 0.0506(15) Uani 1 1 d . U
O10 O 0.7531(2) 0.9113(2) 0.4387(2) 0.0642(19) Uani 1 1 d . U
N1 N 0.8247(3) 0.8636(3) 0.5955(3) 0.063(2) Uani 1 1 d . U
N2 N 0.7482(3) 0.8571(3) 0.6061(3) 0.0580(19) Uani 1 1 d . U
N3 N 0.7217(3) 0.9377(3) 0.5935(3) 0.0583(19) Uani 1 1 d . U
N4 N 0.7969(3) 0.9443(3) 0.6145(3) 0.071(2) Uani 1 1 d . U
C1 C 0.7411(4) 0.7249(3) 0.5050(3) 0.085(3) Uani 1 1 d D U
H1 H 0.7330 0.7447 0.5204 0.102 Uiso 1 1 calc R U
C2 C 0.7519(5) 0.6912(4) 0.5211(3) 0.112(4) Uani 1 1 d D U
H2 H 0.7482 0.6871 0.5468 0.134 Uiso 1 1 calc R U
C3 C 0.7681(6) 0.6639(4) 0.4992(4) 0.133(4) Uani 1 1 d D U
H3 H 0.7788 0.6426 0.5105 0.159 Uiso 1 1 calc R U
C4 C 0.7685(6) 0.6678(4) 0.4607(4) 0.136(4) Uani 1 1 d D U
H4 H 0.7765 0.6478 0.4455 0.163 Uiso 1 1 calc R U
C5 C 0.7572(6) 0.7014(4) 0.4445(3) 0.120(4) Uani 1 1 d D U
H5 H 0.7598 0.7050 0.4185 0.143 Uiso 1 1 calc R U
C6 C 0.7422(5) 0.7295(3) 0.4666(3) 0.094(3) Uani 1 1 d D U
C7 C 0.7317(4) 0.7667(4) 0.4496(4) 0.074(2) Uani 1 1 d . U
C8 C 0.7328(4) 0.7735(3) 0.4109(4) 0.067(2) Uani 1 1 d . U
H8 H 0.7399 0.7534 0.3955 0.081 Uiso 1 1 calc R U
C9 C 0.7243(4) 0.8076(4) 0.3932(3) 0.063(2) Uani 1 1 d . U
C10 C 0.7255(4) 0.8089(4) 0.3504(3) 0.066(3) Uani 1 1 d . U
C11 C 0.7511(4) 0.7867(4) 0.3306(4) 0.081(3) Uani 1 1 d . U
H11 H 0.7663 0.7693 0.3432 0.097 Uiso 1 1 calc R U
C12 C 0.7537(5) 0.7910(5) 0.2914(4) 0.091(3) Uani 1 1 d . U
H12 H 0.7717 0.7773 0.2779 0.109 Uiso 1 1 calc R U
C13 C 0.7299(5) 0.8156(4) 0.2724(4) 0.089(3) Uani 1 1 d . U
H13 H 0.7309 0.8173 0.2461 0.107 Uiso 1 1 calc R U
C14 C 0.7051(4) 0.8369(4) 0.2922(4) 0.080(3) Uani 1 1 d . U
H14 H 0.6892 0.8536 0.2794 0.096 Uiso 1 1 calc R U
C15 C 0.7031(4) 0.8343(4) 0.3317(4) 0.072(3) Uani 1 1 d . U
H15 H 0.6865 0.8498 0.3451 0.086 Uiso 1 1 calc R U
C16 C 0.6399(3) 0.8036(4) 0.5682(3) 0.064(3) Uani 1 1 d . U
H16 H 0.6584 0.7918 0.5537 0.077 Uiso 1 1 calc R U
C17 C 0.6253(4) 0.7850(4) 0.6000(4) 0.073(3) Uani 1 1 d . U
H17 H 0.6333 0.7607 0.6064 0.088 Uiso 1 1 calc R U
C18 C 0.5990(4) 0.8038(4) 0.6216(4) 0.082(3) Uani 1 1 d . U
H18 H 0.5895 0.7919 0.6431 0.098 Uiso 1 1 calc R U
C19 C 0.5863(4) 0.8389(4) 0.6128(4) 0.084(3) Uani 1 1 d . U
H19 H 0.5683 0.8510 0.6278 0.101 Uiso 1 1 calc R U
C20 C 0.6013(4) 0.8568(4) 0.5801(3) 0.069(3) Uani 1 1 d . U
H20 H 0.5934 0.8811 0.5735 0.083 Uiso 1 1 calc R U
C21 C 0.6274(3) 0.8384(3) 0.5583(3) 0.057(2) Uani 1 1 d . U
C22 C 0.6445(3) 0.8563(3) 0.5232(3) 0.049(2) Uani 1 1 d . U
C23 C 0.6264(3) 0.8854(3) 0.5050(3) 0.057(2) Uani 1 1 d . U
H23 H 0.6039 0.8942 0.5155 0.068 Uiso 1 1 calc R U
C24 C 0.6391(3) 0.9030(3) 0.4714(3) 0.057(2) Uani 1 1 d . U
C25 C 0.6171(4) 0.9344(3) 0.4546(4) 0.062(2) Uani 1 1 d . U
C26 C 0.5790(4) 0.9407(4) 0.4629(4) 0.076(3) Uani 1 1 d . U
H26 H 0.5659 0.9239 0.4784 0.091 Uiso 1 1 calc R U
C27 C 0.5603(4) 0.9721(4) 0.4479(4) 0.083(3) Uani 1 1 d . U
H27 H 0.5350 0.9765 0.4537 0.100 Uiso 1 1 calc R U
C28 C 0.5795(5) 0.9965(4) 0.4244(4) 0.087(3) Uani 1 1 d . U
H28 H 0.5671 1.0176 0.4148 0.104 Uiso 1 1 calc R U
C29 C 0.6160(4) 0.9905(4) 0.4150(4) 0.083(3) Uani 1 1 d . U
H29 H 0.6284 1.0073 0.3990 0.100 Uiso 1 1 calc R U
C30 C 0.6348(4) 0.9592(4) 0.4293(4) 0.071(3) Uani 1 1 d . U
H30 H 0.6596 0.9546 0.4219 0.085 Uiso 1 1 calc R U
C31 C 0.8898(4) 0.8712(5) 0.4827(4) 0.091(3) Uani 1 1 d . U
H31 H 0.8727 0.8558 0.4955 0.109 Uiso 1 1 calc R U
C32 C 0.9201(5) 0.8537(5) 0.4648(5) 0.107(4) Uani 1 1 d . U
H32 H 0.9239 0.8277 0.4653 0.129 Uiso 1 1 calc R U
C33 C 0.9447(5) 0.8790(6) 0.4460(5) 0.106(4) Uani 1 1 d . U
H33 H 0.9665 0.8691 0.4349 0.127 Uiso 1 1 calc R U
C34 C 0.9390(5) 0.9151(6) 0.4431(5) 0.112(4) Uani 1 1 d . U
H34 H 0.9548 0.9300 0.4282 0.134 Uiso 1 1 calc R U
C35 C 0.9083(4) 0.9316(5) 0.4631(5) 0.098(3) Uani 1 1 d . U
H35 H 0.9051 0.9578 0.4630 0.118 Uiso 1 1 calc R U
C36 C 0.8834(4) 0.9089(5) 0.4827(4) 0.082(3) Uani 1 1 d . U
C37 C 0.8517(4) 0.9254(4) 0.5049(4) 0.078(3) Uani 1 1 d . U
C38 C 0.8487(4) 0.9639(4) 0.5120(4) 0.083(3) Uani 1 1 d . U
H38 H 0.8689 0.9792 0.5049 0.100 Uiso 1 1 calc R U
C39 C 0.8181(4) 0.9813(4) 0.5290(4) 0.074(3) Uani 1 1 d . U
C40 C 0.8193(5) 1.0220(5) 0.5386(5) 0.094(3) Uani 1 1 d . U
C41 C 0.8539(5) 1.0405(5) 0.5469(5) 0.107(3) Uani 1 1 d . U
H41 H 0.8771 1.0284 0.5435 0.129 Uiso 1 1 calc R U
C42 C 0.8517(6) 1.0797(6) 0.5612(6) 0.126(4) Uani 1 1 d . U
H42 H 0.8735 1.0928 0.5683 0.152 Uiso 1 1 calc R U
C43 C 0.8186(7) 1.0955(6) 0.5637(6) 0.127(4) Uani 1 1 d . U
H43 H 0.8174 1.1196 0.5744 0.153 Uiso 1 1 calc R U
C44 C 0.7872(6) 1.0804(6) 0.5525(6) 0.120(4) Uani 1 1 d . U
H44 H 0.7649 1.0944 0.5527 0.144 Uiso 1 1 calc R U
C45 C 0.7872(5) 1.0422(5) 0.5401(5) 0.102(3) Uani 1 1 d . U
H45 H 0.7645 1.0310 0.5329 0.122 Uiso 1 1 calc R U
C46 C 0.8097(4) 0.8162(3) 0.4698(3) 0.064(2) Uani 1 1 d . U
H46 H 0.8303 0.8075 0.4560 0.076 Uiso 1 1 calc R U
C47 C 0.8061(3) 0.8021(3) 0.5082(3) 0.059(2) Uani 1 1 d . U
C48 C 0.8280(4) 0.7715(3) 0.5190(4) 0.066(3) Uani 1 1 d . U
H48 H 0.8458 0.7618 0.5022 0.079 Uiso 1 1 calc R U
C49 C 0.8237(4) 0.7550(3) 0.5543(4) 0.068(3) Uani 1 1 d . U
C50 C 0.7972(3) 0.7703(3) 0.5794(4) 0.065(2) Uani 1 1 d . U
H50 H 0.7946 0.7599 0.6035 0.078 Uiso 1 1 calc R U
C51 C 0.7746(3) 0.8013(3) 0.5687(3) 0.060(2) Uani 1 1 d . U
C52 C 0.7804(3) 0.8177(3) 0.5332(3) 0.054(2) Uani 1 1 d . U
C53 C 0.8473(4) 0.7209(4) 0.5659(5) 0.095(5) Uani 1 1 d . U
H53A H 0.8311 0.6991 0.5684 0.142 Uiso 1 1 calc R U
H53B H 0.8594 0.7259 0.5897 0.142 Uiso 1 1 calc R U
H53C H 0.8662 0.7160 0.5469 0.142 Uiso 1 1 calc R U
C54 C 0.7430(3) 0.8177(3) 0.5931(3) 0.061(2) Uani 1 1 d . U
H54A H 0.7196 0.8164 0.5788 0.073 Uiso 1 1 calc R U
H54B H 0.7401 0.8017 0.6152 0.073 Uiso 1 1 calc R U
C55 C 0.7733(3) 0.8574(4) 0.6408(3) 0.069(2) Uani 1 1 d . U
H55A H 0.7649 0.8382 0.6586 0.082 Uiso 1 1 calc R U
H55B H 0.7719 0.8819 0.6532 0.082 Uiso 1 1 calc R U
C56 C 0.8135(4) 0.8494(4) 0.6284(4) 0.069(2) Uani 1 1 d . U
C57 C 0.8361(4) 0.8300(4) 0.6531(4) 0.084(3) Uani 1 1 d . U
H57 H 0.8276 0.8224 0.6768 0.101 Uiso 1 1 calc R U
C58 C 0.8728(4) 0.8223(5) 0.6404(5) 0.095(3) Uani 1 1 d . U
H58 H 0.8890 0.8077 0.6552 0.113 Uiso 1 1 calc R U
C59 C 0.8849(4) 0.8362(4) 0.6064(5) 0.088(3) Uani 1 1 d . U
H59 H 0.9094 0.8316 0.5977 0.106 Uiso 1 1 calc R U
C60 C 0.8605(3) 0.8566(4) 0.5857(4) 0.071(2) Uani 1 1 d . U
H60 H 0.8691 0.8666 0.5630 0.085 Uiso 1 1 calc R U
C61 C 0.7099(3) 0.8724(3) 0.6169(3) 0.058(2) Uani 1 1 d . U
H61A H 0.7007 0.8586 0.6389 0.070 Uiso 1 1 calc R U
H61B H 0.6923 0.8678 0.5962 0.070 Uiso 1 1 calc R U
C62 C 0.7101(3) 0.9141(4) 0.6258(3) 0.065(2) Uani 1 1 d . U
H62A H 0.6849 0.9216 0.6338 0.078 Uiso 1 1 calc R U
H62B H 0.7273 0.9186 0.6468 0.078 Uiso 1 1 calc R U
C63 C 0.7350(3) 0.9755(4) 0.6068(4) 0.069(2) Uani 1 1 d . U
H63A H 0.7175 0.9848 0.6260 0.083 Uiso 1 1 calc R U
H63B H 0.7343 0.9931 0.5857 0.083 Uiso 1 1 calc R U
C64 C 0.7752(4) 0.9749(4) 0.6235(4) 0.076(3) Uani 1 1 d . U
C65 C 0.7863(4) 1.0054(5) 0.6427(4) 0.092(3) Uani 1 1 d . U
H65 H 0.7693 1.0250 0.6473 0.111 Uiso 1 1 calc R U
C66 C 0.8225(4) 1.0080(5) 0.6554(5) 0.101(4) Uani 1 1 d . U
H66 H 0.8315 1.0296 0.6674 0.121 Uiso 1 1 calc R U
C67 C 0.8453(4) 0.9764(5) 0.6496(5) 0.098(4) Uani 1 1 d . U
H67 H 0.8694 0.9758 0.6602 0.118 Uiso 1 1 calc R U
C68 C 0.8327(4) 0.9458(4) 0.6283(4) 0.083(3) Uani 1 1 d . U
H68 H 0.8492 0.9259 0.6233 0.099 Uiso 1 1 calc R U
C69 C 0.6876(3) 0.9448(3) 0.5690(3) 0.061(2) Uani 1 1 d . U
H69A H 0.6760 0.9206 0.5628 0.073 Uiso 1 1 calc R U
H69B H 0.6693 0.9594 0.5833 0.073 Uiso 1 1 calc R U
C70 C 0.6963(3) 0.9650(3) 0.5334(3) 0.060(2) Uani 1 1 d . U
C71 C 0.6842(4) 1.0026(4) 0.5255(4) 0.068(3) Uani 1 1 d . U
H71 H 0.6689 1.0150 0.5430 0.082 Uiso 1 1 calc R U
C72 C 0.6944(4) 1.0213(4) 0.4926(4) 0.077(3) Uani 1 1 d . U
C73 C 0.7158(4) 1.0022(4) 0.4667(4) 0.071(3) Uani 1 1 d . U
H73 H 0.7232 1.0149 0.4448 0.085 Uiso 1 1 calc R U
C74 C 0.7272(3) 0.9643(3) 0.4713(3) 0.060(2) Uani 1 1 d . U
C75 C 0.7170(3) 0.9466(3) 0.5055(3) 0.055(2) Uani 1 1 d . U
C76 C 0.6813(5) 1.0623(4) 0.4861(5) 0.117(6) Uani 1 1 d . U
H76A H 0.6716 1.0725 0.5093 0.176 Uiso 1 1 calc R U
H76B H 0.6617 1.0626 0.4672 0.176 Uiso 1 1 calc R U
H76C H 0.7023 1.0773 0.4776 0.176 Uiso 1 1 calc R U
C77 C 0.7470(4) 0.9451(4) 0.4421(4) 0.066(2) Uani 1 1 d . U
H77 H 0.7566 0.9603 0.4229 0.079 Uiso 1 1 calc R U

loop_
_atom_site_aniso_label
_atom_site_aniso_U_11
_atom_site_aniso_U_22
_atom_site_aniso_U_33
_atom_site_aniso_U_23
_atom_site_aniso_U_13
_atom_site_aniso_U_12
Dy1 0.0520(4) 0.0449(3) 0.0400(3) 0.0018(3) 0.0079(3) 0.0072(3)
Dy2 0.0421(3) 0.0567(4) 0.0466(4) 0.0004(3) 0.0038(3) 0.0084(3)
O1 0.079(4) 0.044(3) 0.063(4) 0.008(3) 0.012(3) 0.009(3)
O2 0.075(4) 0.051(4) 0.050(4) -0.005(3) 0.007(3) 0.002(3)
O3 0.058(4) 0.054(4) 0.061(4) 0.011(3) 0.016(3) 0.006(3)
O4 0.055(4) 0.056(4) 0.052(3) 0.005(3) 0.003(3) 0.009(3)
O5 0.059(4) 0.063(4) 0.069(4) 0.011(3) 0.014(3) 0.002(3)
O6 0.062(4) 0.065(4) 0.076(4) -0.001(3) 0.001(3) -0.005(3)
O7 0.070(4) 0.055(4) 0.057(4) 0.007(3) 0.013(3) 0.011(3)
O8 0.048(3) 0.050(3) 0.050(3) 0.014(3) 0.008(3) 0.015(3)
O9 0.056(3) 0.046(3) 0.050(3) 0.003(3) -0.001(3) 0.010(3)
O10 0.079(4) 0.052(4) 0.062(4) 0.003(3) 0.015(4) 0.006(4)
N1 0.049(4) 0.071(4) 0.070(4) 0.014(4) 0.005(4) 0.008(4)
N2 0.045(4) 0.076(4) 0.053(4) 0.008(4) 0.001(3) 0.006(4)
N3 0.052(4) 0.069(4) 0.054(4) -0.011(4) 0.000(3) 0.009(4)
N4 0.055(4) 0.086(5) 0.071(4) -0.010(4) -0.008(4) 0.008(4)
C1 0.099(5) 0.068(5) 0.089(5) 0.016(5) 0.012(5) 0.013(5)
C2 0.140(8) 0.084(7) 0.111(7) 0.016(6) 0.016(7) 0.021(7)
C3 0.178(9) 0.099(8) 0.121(8) 0.015(8) 0.015(8) 0.039(8)
C4 0.181(8) 0.096(7) 0.129(8) 0.009(7) 0.020(8) 0.040(7)
C5 0.159(7) 0.084(6) 0.115(7) 0.010(6) 0.021(7) 0.039(6)
C6 0.123(7) 0.066(6) 0.093(6) 0.003(5) 0.028(6) 0.026(6)
C7 0.088(5) 0.056(5) 0.077(5) 0.003(4) 0.018(5) 0.007(4)
C8 0.084(5) 0.052(4) 0.065(5) -0.006(4) 0.017(4) 0.009(4)
C9 0.069(5) 0.062(5) 0.057(5) -0.007(4) 0.018(4) 0.001(5)
C10 0.080(6) 0.061(5) 0.057(5) -0.016(5) 0.015(5) -0.009(5)
C11 0.097(6) 0.083(6) 0.062(6) -0.020(5) 0.016(5) -0.002(6)
C12 0.102(7) 0.094(7) 0.077(7) -0.027(6) 0.015(6) -0.011(6)
C13 0.111(8) 0.090(7) 0.066(7) -0.022(6) 0.007(6) -0.022(7)
C14 0.092(7) 0.080(6) 0.069(6) -0.011(6) 0.014(6) -0.017(6)
C15 0.087(6) 0.071(6) 0.057(5) -0.009(5) 0.018(5) -0.006(5)
C16 0.064(5) 0.068(5) 0.060(5) 0.010(5) 0.010(5) -0.002(5)
C17 0.080(6) 0.072(6) 0.067(6) 0.013(5) 0.011(5) 0.004(5)
C18 0.081(7) 0.092(7) 0.073(6) 0.014(6) 0.033(6) 0.005(6)
C19 0.083(7) 0.096(7) 0.072(6) 0.009(6) 0.036(6) 0.012(6)
C20 0.076(6) 0.074(6) 0.058(5) 0.003(5) 0.018(5) 0.015(5)
C21 0.054(5) 0.062(5) 0.056(5) 0.005(4) 0.013(4) -0.008(4)
C22 0.050(4) 0.049(4) 0.049(4) -0.007(4) 0.003(4) 0.002(4)
C23 0.059(4) 0.056(4) 0.055(4) 0.002(4) 0.001(4) 0.006(4)
C24 0.059(4) 0.056(4) 0.057(4) -0.007(4) -0.007(4) 0.002(4)
C25 0.064(5) 0.059(5) 0.063(5) -0.004(5) -0.006(5) 0.009(5)
C26 0.079(6) 0.074(6) 0.075(6) 0.003(5) -0.006(5) 0.017(5)
C27 0.084(7) 0.081(7) 0.085(7) -0.007(6) -0.002(6) 0.030(6)
C28 0.096(7) 0.077(7) 0.088(7) 0.000(6) -0.004(6) 0.033(6)
C29 0.094(7) 0.072(6) 0.083(7) 0.016(6) -0.015(6) 0.013(6)
C30 0.072(5) 0.065(5) 0.075(5) 0.000(5) -0.005(5) 0.007(5)
C31 0.074(6) 0.105(6) 0.094(6) -0.004(6) 0.019(5) 0.003(6)
C32 0.090(7) 0.128(8) 0.104(8) -0.011(7) 0.024(7) 0.011(7)
C33 0.085(7) 0.133(9) 0.100(8) -0.009(8) 0.039(7) 0.013(7)
C34 0.092(7) 0.133(8) 0.111(7) -0.001(8) 0.042(6) -0.010(7)
C35 0.086(6) 0.114(7) 0.095(7) 0.002(6) 0.032(6) -0.005(6)
C36 0.071(6) 0.096(6) 0.078(6) -0.004(6) 0.023(5) -0.007(6)
C37 0.070(5) 0.086(5) 0.076(5) 0.003(5) 0.015(5) 0.000(5)
C38 0.078(5) 0.084(5) 0.087(5) 0.000(5) 0.016(5) -0.008(5)
C39 0.078(5) 0.069(5) 0.074(5) -0.007(5) 0.003(5) -0.003(5)
C40 0.095(6) 0.086(6) 0.100(6) 0.000(6) 0.004(6) -0.012(6)
C41 0.116(7) 0.096(7) 0.110(7) -0.002(6) -0.002(7) -0.015(6)
C42 0.139(9) 0.109(8) 0.132(9) -0.005(8) -0.003(8) -0.016(8)
C43 0.140(9) 0.106(8) 0.136(9) -0.004(8) 0.011(9) -0.011(8)
C44 0.132(8) 0.099(8) 0.130(8) -0.005(7) 0.010(8) -0.005(7)
C45 0.111(7) 0.079(6) 0.115(7) -0.006(6) 0.011(6) -0.001(6)
C46 0.064(5) 0.061(5) 0.066(5) 0.007(4) 0.020(4) 0.005(4)
C47 0.060(4) 0.050(4) 0.067(4) 0.010(4) 0.013(4) 0.007(4)
C48 0.066(5) 0.058(5) 0.074(5) 0.015(5) 0.019(5) 0.009(5)
C49 0.066(5) 0.055(5) 0.083(6) 0.015(5) 0.005(5) 0.017(5)
C50 0.057(4) 0.064(5) 0.073(5) 0.020(4) 0.003(4) 0.009(4)
C51 0.057(4) 0.061(4) 0.062(4) 0.013(4) 0.007(4) 0.009(4)
C52 0.053(4) 0.051(4) 0.058(4) 0.011(4) 0.007(4) 0.006(4)
C53 0.084(10) 0.066(8) 0.133(12) 0.020(8) 0.000(9) 0.025(7)
C54 0.051(4) 0.071(5) 0.061(5) 0.016(4) 0.005(4) 0.004(4)
C55 0.059(4) 0.086(5) 0.061(5) 0.012(4) -0.004(4) 0.009(4)
C56 0.056(4) 0.084(5) 0.068(5) 0.015(4) -0.005(4) 0.009(4)
C57 0.065(6) 0.102(6) 0.086(6) 0.029(6) -0.009(5) 0.012(5)
C58 0.065(6) 0.112(7) 0.106(7) 0.038(6) -0.011(6) 0.021(6)
C59 0.056(6) 0.102(7) 0.107(8) 0.022(7) -0.008(6) 0.019(6)
C60 0.051(4) 0.080(5) 0.081(5) 0.016(5) 0.002(4) 0.011(4)
C61 0.045(4) 0.078(5) 0.051(4) 0.006(4) 0.010(4) 0.007(4)
C62 0.051(5) 0.082(5) 0.062(5) -0.013(5) 0.005(4) 0.015(4)
C63 0.056(4) 0.079(5) 0.073(5) -0.023(4) -0.003(4) 0.010(4)
C64 0.065(5) 0.087(5) 0.077(5) -0.027(5) -0.007(5) -0.003(5)
C65 0.075(6) 0.103(7) 0.099(7) -0.043(6) -0.012(6) -0.001(6)
C66 0.082(7) 0.108(7) 0.112(7) -0.041(7) -0.010(6) -0.001(6)
C67 0.075(7) 0.108(8) 0.112(8) -0.040(7) -0.025(6) -0.001(6)
C68 0.071(5) 0.091(5) 0.086(5) -0.017(5) -0.007(5) 0.000(5)
C69 0.054(4) 0.067(5) 0.061(5) -0.013(4) 0.001(4) 0.008(4)
C70 0.058(4) 0.058(4) 0.064(4) -0.010(4) -0.004(4) 0.011(4)
C71 0.066(5) 0.061(5) 0.077(5) -0.009(5) -0.010(5) 0.016(5)
C72 0.086(6) 0.057(5) 0.088(6) -0.004(5) -0.008(5) 0.014(5)
C73 0.078(6) 0.058(5) 0.077(5) 0.003(5) -0.008(5) 0.008(5)
C74 0.063(4) 0.054(4) 0.064(4) 0.004(4) -0.007(4) 0.011(4)
C75 0.056(4) 0.052(4) 0.058(4) -0.003(4) -0.003(4) 0.006(4)
C76 0.136(13) 0.073(10) 0.143(13) 0.001(10) -0.017(11) 0.037(9)
C77 0.076(5) 0.060(5) 0.062(5) 0.006(5) 0.007(5) 0.003(5)

loop_
_atom_type_symbol
_atom_type_description
_atom_type_scat_dispersion_real
_atom_type_scat_dispersion_imag
_atom_type_scat_source
C C 0.0181 0.0091 'International Tables Vol C Tables 4.2.6.8 and 6.1.1.4'
H H 0.0000 0.0000 'International Tables Vol C Tables 4.2.6.8 and 6.1.1.4'
Dy Dy -9.8046 9.8477 'International Tables Vol C Tables 4.2.6.8 and 6.1.1.4'
N N 0.0311 0.0180 'International Tables Vol C Tables 4.2.6.8 and 6.1.1.4'
O O 0.0492 0.0322 'International Tables Vol C Tables 4.2.6.8 and 6.1.1.4'

loop_
_geom_angle_atom_site_label_1
_geom_angle_atom_site_label_2
_geom_angle_atom_site_label_3
_geom_angle
O2 Dy1 O3 114.7(3)
O2 Dy1 O8 142.9(3)
O3 Dy1 O8 82.4(3)
O2 Dy1 O1 73.3(3)
O3 Dy1 O1 73.6(3)
O8 Dy1 O1 81.5(3)
O2 Dy1 O4 79.5(3)
O3 Dy1 O4 73.0(3)
O8 Dy1 O4 137.5(2)
O1 Dy1 O4 121.9(3)
O2 Dy1 O9 146.4(3)
O3 Dy1 O9 83.4(3)
O8 Dy1 O9 63.5(2)
O1 Dy1 O9 140.3(3)
O4 Dy1 O9 79.4(2)
O2 Dy1 O10 81.2(3)
O3 Dy1 O10 144.3(3)
O8 Dy1 O10 104.2(3)
O1 Dy1 O10 141.6(3)
O4 Dy1 O10 79.5(3)
O9 Dy1 O10 69.4(3)
O2 Dy1 O7 77.9(3)
O3 Dy1 O7 140.4(3)
O8 Dy1 O7 69.5(2)
O1 Dy1 O7 75.0(3)
O4 Dy1 O7 145.8(3)
O9 Dy1 O7 106.8(3)
O10 Dy1 O7 71.9(3)
O2 Dy1 Dy2 156.6(2)
O3 Dy1 Dy2 88.5(2)
O8 Dy1 Dy2 31.98(17)
O1 Dy1 Dy2 113.2(2)
O4 Dy1 Dy2 111.90(18)
O9 Dy1 Dy2 32.87(16)
O10 Dy1 Dy2 81.0(2)
O7 Dy1 Dy2 82.17(19)
O6 Dy2 O5 72.7(3)
O6 Dy2 O8 133.2(3)
O5 Dy2 O8 83.4(3)
O6 Dy2 O9 80.5(3)
O5 Dy2 O9 100.4(3)
O8 Dy2 O9 64.8(2)
O6 Dy2 N2 149.3(3)
O5 Dy2 N2 133.8(3)
O8 Dy2 N2 73.2(3)
O9 Dy2 N2 104.4(3)
O6 Dy2 N1 122.2(3)
O5 Dy2 N1 76.4(3)
O8 Dy2 N1 88.7(3)
O9 Dy2 N1 153.5(3)
N2 Dy2 N1 64.0(3)
O6 Dy2 N4 69.3(3)
O5 Dy2 N4 104.7(3)
O8 Dy2 N4 157.3(3)
O9 Dy2 N4 132.0(3)
N2 Dy2 N4 86.5(3)
N1 Dy2 N4 73.1(3)
O6 Dy2 N3 81.1(3)
O5 Dy2 N3 153.8(3)
O8 Dy2 N3 116.2(3)
O9 Dy2 N3 75.3(3)
N2 Dy2 N3 71.3(3)
N1 Dy2 N3 118.8(3)
N4 Dy2 N3 64.2(3)
O6 Dy2 Dy1 104.7(2)
O5 Dy2 Dy1 85.2(2)
O8 Dy2 Dy1 32.19(16)
O9 Dy2 Dy1 33.92(17)
N2 Dy2 Dy1 94.2(2)
N1 Dy2 Dy1 120.1(2)
N4 Dy2 Dy1 165.5(2)
N3 Dy2 Dy1 102.3(2)
C7 O1 Dy1 133.8(8)
C9 O2 Dy1 132.1(8)
C22 O3 Dy1 135.1(7)
C24 O4 Dy1 134.3(7)
C37 O5 Dy2 136.5(9)
C39 O6 Dy2 134.3(9)
C46 O7 Dy1 128.6(7)
C52 O8 Dy2 116.0(7)
C52 O8 Dy1 125.9(7)
Dy2 O8 Dy1 115.8(3)
C75 O9 Dy2 117.5(6)
C75 O9 Dy1 125.9(6)
Dy2 O9 Dy1 113.2(3)
C77 O10 Dy1 128.9(8)
C56 N1 C60 116.0(11)
C56 N1 Dy2 117.9(8)
C60 N1 Dy2 126.1(8)
C54 N2 C61 107.9(9)
C54 N2 C55 109.4(9)
C61 N2 C55 108.7(9)
C54 N2 Dy2 115.7(7)
C61 N2 Dy2 106.9(6)
C55 N2 Dy2 108.1(7)
C62 N3 C63 110.4(9)
C62 N3 C69 108.6(9)
C63 N3 C69 106.5(9)
C62 N3 Dy2 108.8(6)
C63 N3 Dy2 109.8(7)
C69 N3 Dy2 112.7(6)
C68 N4 C64 114.2(12)
C68 N4 Dy2 124.3(9)
C64 N4 Dy2 117.9(8)
C6 C1 C2 120.3(7)
C6 C1 H1 119.8
C2 C1 H1 119.8
C3 C2 C1 119.8(7)
C3 C2 H2 120.1
C1 C2 H2 120.1
C2 C3 C4 119.9(7)
C2 C3 H3 120.1
C4 C3 H3 120.1
C3 C4 C5 119.8(7)
C3 C4 H4 120.1
C5 C4 H4 120.1
C6 C5 C4 120.0(7)
C6 C5 H5 120.0
C4 C5 H5 120.0
C5 C6 C1 119.4(7)
C5 C6 C7 120.5(10)
C1 C6 C7 119.7(10)
O1 C7 C8 121.8(12)
O1 C7 C6 115.5(12)
C8 C7 C6 122.7(12)
C7 C8 C9 126.0(12)
C7 C8 H8 117.0
C9 C8 H8 117.0
O2 C9 C8 125.1(11)
O2 C9 C10 116.7(11)
C8 C9 C10 118.2(11)
C15 C10 C11 120.3(12)
C15 C10 C9 119.2(11)
C11 C10 C9 120.3(13)
C10 C11 C12 118.8(15)
C10 C11 H11 120.6
C12 C11 H11 120.6
C13 C12 C11 120.7(15)
C13 C12 H12 119.7
C11 C12 H12 119.7
C14 C13 C12 119.6(15)
C14 C13 H13 120.2
C12 C13 H13 120.2
C13 C14 C15 120.8(16)
C13 C14 H14 119.6
C15 C14 H14 119.6
C10 C15 C14 119.7(13)
C10 C15 H15 120.1
C14 C15 H15 120.1
C21 C16 C17 121.1(12)
C21 C16 H16 119.5
C17 C16 H16 119.5
C18 C17 C16 117.8(13)
C18 C17 H17 121.1
C16 C17 H17 121.1
C19 C18 C17 122.8(13)
C19 C18 H18 118.6
C17 C18 H18 118.6
C18 C19 C20 118.0(12)
C18 C19 H19 121.0
C20 C19 H19 121.0
C21 C20 C19 119.8(12)
C21 C20 H20 120.1
C19 C20 H20 120.1
C16 C21 C20 120.4(11)
C16 C21 C22 117.5(10)
C20 C21 C22 122.0(11)
O3 C22 C23 125.0(10)
O3 C22 C21 114.2(10)
C23 C22 C21 120.7(10)
C22 C23 C24 125.2(11)
C22 C23 H23 117.4
C24 C23 H23 117.4
O4 C24 C23 122.9(11)
O4 C24 C25 117.1(11)
C23 C24 C25 120.0(11)
C26 C25 C30 117.6(12)
C26 C25 C24 122.9(12)
C30 C25 C24 119.5(11)
C27 C26 C25 120.3(14)
C27 C26 H26 119.9
C25 C26 H26 119.9
C28 C27 C26 119.5(14)
C28 C27 H27 120.2
C26 C27 H27 120.2
C29 C28 C27 121.6(14)
C29 C28 H28 119.2
C27 C28 H28 119.2
C28 C29 C30 119.7(15)
C28 C29 H29 120.2
C30 C29 H29 120.2
C29 C30 C25 121.3(13)
C29 C30 H30 119.4
C25 C30 H30 119.4
C36 C31 C32 124.7(16)
C36 C31 H31 117.6
C32 C31 H31 117.6
C31 C32 C33 114.1(17)
C31 C32 H32 123.0
C33 C32 H32 123.0
C34 C33 C32 124.2(17)
C34 C33 H33 117.9
C32 C33 H33 117.9
C33 C34 C35 119.1(17)
C33 C34 H34 120.5
C35 C34 H34 120.5
C36 C35 C34 119.9(17)
C36 C35 H35 120.1
C34 C35 H35 120.1
C31 C36 C35 117.7(15)
C31 C36 C37 121.0(13)
C35 C36 C37 121.2(15)
O5 C37 C38 122.0(13)
O5 C37 C36 115.2(13)
C38 C37 C36 122.7(13)
C39 C38 C37 125.3(14)
C39 C38 H38 117.4
C37 C38 H38 117.4
O6 C39 C38 123.1(13)
O6 C39 C40 116.1(13)
C38 C39 C40 120.8(14)
C45 C40 C41 118.3(17)
C45 C40 C39 120.3(16)
C41 C40 C39 121.4(16)
C40 C41 C42 117.3(18)
C40 C41 H41 121.3
C42 C41 H41 121.3
C43 C42 C41 118(2)
C43 C42 H42 120.9
C41 C42 H42 120.9
C44 C43 C42 125(2)
C44 C43 H43 117.4
C42 C43 H43 117.4
C43 C44 C45 119(2)
C43 C44 H44 120.4
C45 C44 H44 120.4
C40 C45 C44 121.3(19)
C40 C45 H45 119.3
C44 C45 H45 119.3
O7 C46 C47 126.9(11)
O7 C46 H46 116.5
C47 C46 H46 116.5
C52 C47 C48 120.3(11)
C52 C47 C46 121.2(10)
C48 C47 C46 118.4(11)
C47 C48 C49 121.0(11)
C47 C48 H48 119.5
C49 C48 H48 119.5
C48 C49 C50 118.8(11)
C48 C49 C53 121.1(12)
C50 C49 C53 120.1(12)
C49 C50 C51 120.6(11)
C49 C50 H50 119.7
C51 C50 H50 119.7
C52 C51 C50 118.7(11)
C52 C51 C54 117.2(10)
C50 C51 C54 124.0(11)
O8 C52 C47 122.5(10)
O8 C52 C51 117.2(10)
C47 C52 C51 120.4(10)
C49 C53 H53A 109.5
C49 C53 H53B 109.5
H53A C53 H53B 109.5
C49 C53 H53C 109.5
H53A C53 H53C 109.5
H53B C53 H53C 109.5
N2 C54 C51 116.5(10)
N2 C54 H54A 108.2
C51 C54 H54A 108.2
N2 C54 H54B 108.2
C51 C54 H54B 108.2
H54A C54 H54B 107.3
N2 C55 C56 108.5(10)
N2 C55 H55A 110.0
C56 C55 H55A 110.0
N2 C55 H55B 110.0
C56 C55 H55B 110.0
H55A C55 H55B 108.4
N1 C56 C57 125.1(12)
N1 C56 C55 117.5(10)
C57 C56 C55 117.3(12)
C56 C57 C58 115.9(14)
C56 C57 H57 122.1
C58 C57 H57 122.1
C59 C58 C57 120.0(13)
C59 C58 H58 120.0
C57 C58 H58 120.0
C60 C59 C58 118.1(14)
C60 C59 H59 120.9
C58 C59 H59 120.9
N1 C60 C59 124.7(13)
N1 C60 H60 117.6
C59 C60 H60 117.6
N2 C61 C62 113.5(10)
N2 C61 H61A 108.9
C62 C61 H61A 108.9
N2 C61 H61B 108.9
C62 C61 H61B 108.9
H61A C61 H61B 107.7
N3 C62 C61 113.2(9)
N3 C62 H62A 108.9
C61 C62 H62A 108.9
N3 C62 H62B 108.9
C61 C62 H62B 108.9
H62A C62 H62B 107.8
N3 C63 C64 113.5(10)
N3 C63 H63A 108.9
C64 C63 H63A 108.9
N3 C63 H63B 108.9
C64 C63 H63B 108.9
H63A C63 H63B 107.7
C65 C64 N4 126.4(13)
C65 C64 C63 117.1(13)
N4 C64 C63 116.2(11)
C64 C65 C66 119.9(15)
C64 C65 H65 120.0
C66 C65 H65 120.0
C65 C66 C67 116.4(15)
C65 C66 H66 121.8
C67 C66 H66 121.8
C68 C67 C66 121.2(14)
C68 C67 H67 119.4
C66 C67 H67 119.4
N4 C68 C67 121.6(14)
N4 C68 H68 119.2
C67 C68 H68 119.2
C70 C69 N3 114.0(10)
C70 C69 H69A 108.8
N3 C69 H69A 108.8
C70 C69 H69B 108.8
N3 C69 H69B 108.8
H69A C69 H69B 107.7
C75 C70 C71 117.2(12)
C75 C70 C69 118.9(10)
C71 C70 C69 123.9(11)
C72 C71 C70 122.2(12)
C72 C71 H71 118.9
C70 C71 H71 118.9
C73 C72 C71 118.1(12)
C73 C72 C76 122.1(14)
C71 C72 C76 119.8(14)
C72 C73 C74 123.4(13)
C72 C73 H73 118.3
C74 C73 H73 118.3
C75 C74 C73 116.7(11)
C75 C74 C77 122.5(11)
C73 C74 C77 120.8(12)
O9 C75 C70 118.1(10)
O9 C75 C74 119.6(10)
C70 C75 C74 122.3(11)
C72 C76 H76A 109.5
C72 C76 H76B 109.5
H76A C76 H76B 109.5
C72 C76 H76C 109.5
H76A C76 H76C 109.5
H76B C76 H76C 109.5
O10 C77 C74 128.9(12)
O10 C77 H77 115.6
C74 C77 H77 115.6

loop_
_geom_bond_atom_site_label_1
_geom_bond_atom_site_label_2
_geom_bond_distance
Dy1 O2 2.300(7)
Dy1 O3 2.304(7)
Dy1 O8 2.310(7)
Dy1 O1 2.319(7)
Dy1 O4 2.336(7)
Dy1 O9 2.370(7)
Dy1 O10 2.449(8)
Dy1 O7 2.480(8)
Dy1 Dy2 3.9031(9)
Dy2 O6 2.275(8)
Dy2 O5 2.287(8)
Dy2 O8 2.297(7)
Dy2 O9 2.305(7)
Dy2 N2 2.575(9)
Dy2 N1 2.585(9)
Dy2 N4 2.590(11)
Dy2 N3 2.616(9)
O1 C7 1.272(14)
O2 C9 1.271(13)
O3 C22 1.261(12)
O4 C24 1.283(13)
O5 C37 1.275(15)
O6 C39 1.256(15)
O7 C46 1.240(13)
O8 C52 1.359(12)
O9 C75 1.359(12)
O10 C77 1.216(13)
N1 C56 1.325(15)
N1 C60 1.334(14)
N2 C54 1.474(15)
N2 C61 1.504(13)
N2 C55 1.510(14)
N3 C62 1.469(15)
N3 C63 1.491(15)
N3 C69 1.502(14)
N4 C68 1.354(16)
N4 C64 1.363(16)
C1 C6 1.368(8)
C1 C2 1.368(8)
C1 H1 0.9300
C2 C3 1.360(8)
C2 H2 0.9300
C3 C4 1.366(8)
C3 H3 0.9300
C4 C5 1.375(8)
C4 H4 0.9300
C5 C6 1.367(8)
C5 H5 0.9300
C6 C7 1.492(15)
C7 C8 1.386(17)
C8 C9 1.389(16)
C8 H8 0.9300
C9 C10 1.510(16)
C10 C15 1.368(18)
C10 C11 1.384(17)
C11 C12 1.396(19)
C11 H11 0.9300
C12 C13 1.38(2)
C12 H12 0.9300
C13 C14 1.349(19)
C13 H13 0.9300
C14 C15 1.399(17)
C14 H14 0.9300
C15 H15 0.9300
C16 C21 1.351(16)
C16 C17 1.397(16)
C16 H16 0.9300
C17 C18 1.372(17)
C17 H17 0.9300
C18 C19 1.353(19)
C18 H18 0.9300
C19 C20 1.420(17)
C19 H19 0.9300
C20 C21 1.366(16)
C20 H20 0.9300
C21 C22 1.515(15)
C22 C23 1.370(15)
C23 C24 1.411(16)
C23 H23 0.9300
C24 C25 1.477(16)
C25 C26 1.395(17)
C25 C30 1.399(17)
C26 C27 1.394(18)
C26 H26 0.9300
C27 C28 1.37(2)
C27 H27 0.9300
C28 C29 1.34(2)
C28 H28 0.9300
C29 C30 1.382(17)
C29 H29 0.9300
C30 H30 0.9300
C31 C36 1.35(2)
C31 C32 1.38(2)
C31 H31 0.9300
C32 C33 1.41(2)
C32 H32 0.9300
C33 C34 1.29(2)
C33 H33 0.9300
C34 C35 1.42(2)
C34 H34 0.9300
C35 C36 1.377(19)
C35 H35 0.9300
C36 C37 1.483(18)
C37 C38 1.385(18)
C38 C39 1.379(18)
C38 H38 0.9300
C39 C40 1.475(19)
C40 C45 1.34(2)
C40 C41 1.42(2)
C41 C42 1.48(2)
C41 H41 0.9300
C42 C43 1.30(3)
C42 H42 0.9300
C43 C44 1.29(2)
C43 H43 0.9300
C44 C45 1.42(2)
C44 H44 0.9300
C45 H45 0.9300
C46 C47 1.450(16)
C46 H46 0.9300
C47 C52 1.379(15)
C47 C48 1.380(15)
C48 C49 1.385(16)
C48 H48 0.9300
C49 C50 1.397(16)
C49 C53 1.519(16)
C50 C51 1.407(15)
C50 H50 0.9300
C51 C52 1.394(15)
C51 C54 1.521(15)
C53 H53A 0.9600
C53 H53B 0.9600
C53 H53C 0.9600
C54 H54A 0.9700
C54 H54B 0.9700
C55 C56 1.513(16)
C55 H55A 0.9700
C55 H55B 0.9700
C56 C57 1.364(17)
C57 C58 1.396(19)
C57 H57 0.9300
C58 C59 1.367(19)
C58 H58 0.9300
C59 C60 1.337(17)
C59 H59 0.9300
C60 H60 0.9300
C61 C62 1.505(16)
C61 H61A 0.9700
C61 H61B 0.9700
C62 H62A 0.9700
C62 H62B 0.9700
C63 C64 1.537(17)
C63 H63A 0.9700
C63 H63B 0.9700
C64 C65 1.332(18)
C65 C66 1.356(19)
C65 H65 0.9300
C66 C67 1.39(2)
C66 H66 0.9300
C67 C68 1.389(18)
C67 H67 0.9300
C68 H68 0.9300
C69 C70 1.476(16)
C69 H69A 0.9700
C69 H69B 0.9700
C70 C75 1.389(15)
C70 C71 1.419(16)
C71 C72 1.383(18)
C71 H71 0.9300
C72 C73 1.363(18)
C72 C76 1.538(18)
C73 C74 1.406(16)
C73 H73 0.9300
C74 C75 1.406(16)
C74 C77 1.417(16)
C76 H76A 0.9600
C76 H76B 0.9600
C76 H76C 0.9600
C77 H77 0.9300

loop_
_geom_torsion_atom_site_label_1
_geom_torsion_atom_site_label_2
_geom_torsion_atom_site_label_3
_geom_torsion_atom_site_label_4
_geom_torsion
C6 C1 C2 C3 8(3)
C1 C2 C3 C4 -9(3)
C2 C3 C4 C5 9(4)
C3 C4 C5 C6 -6(3)
C4 C5 C6 C1 5(3)
C4 C5 C6 C7 176.9(18)
C2 C1 C6 C5 -5(3)
C2 C1 C6 C7 -177.8(16)
Dy1 O1 C7 C8 -24(2)
Dy1 O1 C7 C6 155.0(10)
C5 C6 C7 O1 -171.9(16)
C1 C6 C7 O1 0(2)
C5 C6 C7 C8 7(3)
C1 C6 C7 C8 178.9(15)
O1 C7 C8 C9 0(2)
C6 C7 C8 C9 -178.4(14)
Dy1 O2 C9 C8 20.3(19)
Dy1 O2 C9 C10 -161.0(8)
C7 C8 C9 O2 1(2)
C7 C8 C9 C10 -177.4(13)
O2 C9 C10 C15 -26.6(18)
C8 C9 C10 C15 152.3(13)
O2 C9 C10 C11 148.7(13)
C8 C9 C10 C11 -32.5(19)
C15 C10 C11 C12 1(2)
C9 C10 C11 C12 -174.6(12)
C10 C11 C12 C13 -3(2)
C11 C12 C13 C14 3(2)
C12 C13 C14 C15 -1(2)
C11 C10 C15 C14 2(2)
C9 C10 C15 C14 177.4(12)
C13 C14 C15 C10 -2(2)
C21 C16 C17 C18 -2(2)
C16 C17 C18 C19 1(2)
C17 C18 C19 C20 0(2)
C18 C19 C20 C21 1(2)
C17 C16 C21 C20 3(2)
C17 C16 C21 C22 -179.6(12)
C19 C20 C21 C16 -2(2)
C19 C20 C21 C22 -179.5(12)
Dy1 O3 C22 C23 17.5(18)
Dy1 O3 C22 C21 -165.1(7)
C16 C21 C22 O3 -16.9(16)
C20 C21 C22 O3 160.8(12)
C16 C21 C22 C23 160.6(12)
C20 C21 C22 C23 -21.7(18)
O3 C22 C23 C24 -0.2(19)
C21 C22 C23 C24 -177.4(11)
Dy1 O4 C24 C23 -16.6(17)
Dy1 O4 C24 C25 162.9(8)
C22 C23 C24 O4 0.0(19)
C22 C23 C24 C25 -179.5(11)
O4 C24 C25 C26 160.5(12)
C23 C24 C25 C26 -19.9(18)
O4 C24 C25 C30 -19.5(17)
C23 C24 C25 C30 160.0(12)
C30 C25 C26 C27 -4(2)
C24 C25 C26 C27 176.2(12)
C25 C26 C27 C28 1(2)
C26 C27 C28 C29 1(2)
C27 C28 C29 C30 0(2)
C28 C29 C30 C25 -3(2)
C26 C25 C30 C29 5(2)
C24 C25 C30 C29 -175.4(12)
C36 C31 C32 C33 0(3)
C31 C32 C33 C34 -4(3)
C32 C33 C34 C35 7(3)
C33 C34 C35 C36 -5(3)
C32 C31 C36 C35 1(3)
C32 C31 C36 C37 -175.5(16)
C34 C35 C36 C31 1(3)
C34 C35 C36 C37 178.0(16)
Dy2 O5 C37 C38 0(2)
Dy2 O5 C37 C36 176.2(9)
C31 C36 C37 O5 -10(2)
C35 C36 C37 O5 173.7(14)
C31 C36 C37 C38 166.3(16)
C35 C36 C37 C38 -10(2)
O5 C37 C38 C39 -11(3)
C36 C37 C38 C39 172.8(14)
Dy2 O6 C39 C38 29(2)
Dy2 O6 C39 C40 -148.0(11)
C37 C38 C39 O6 -2(3)
C37 C38 C39 C40 174.1(15)
O6 C39 C40 C45 -31(2)
C38 C39 C40 C45 152.6(17)
O6 C39 C40 C41 148.7(15)
C38 C39 C40 C41 -28(2)
C45 C40 C41 C42 7(3)
C39 C40 C41 C42 -172.0(15)
C40 C41 C42 C43 -3(3)
C41 C42 C43 C44 -4(4)
C42 C43 C44 C45 7(4)
C41 C40 C45 C44 -5(3)
C39 C40 C45 C44 174.4(15)
C43 C44 C45 C40 -2(3)
Dy1 O7 C46 C47 -15.7(19)
O7 C46 C47 C52 -11(2)
O7 C46 C47 C48 166.8(13)
C52 C47 C48 C49 2(2)
C46 C47 C48 C49 -175.2(12)
C47 C48 C49 C50 -1(2)
C47 C48 C49 C53 178.9(13)
C48 C49 C50 C51 2(2)
C53 C49 C50 C51 -178.4(13)
C49 C50 C51 C52 -3(2)
C49 C50 C51 C54 175.1(12)
Dy2 O8 C52 C47 -109.1(11)
Dy1 O8 C52 C47 52.9(14)
Dy2 O8 C52 C51 70.7(12)
Dy1 O8 C52 C51 -127.3(10)
C48 C47 C52 O8 175.8(11)
C46 C47 C52 O8 -6.7(19)
C48 C47 C52 C51 -4.1(19)
C46 C47 C52 C51 173.4(12)
C50 C51 C52 O8 -175.3(11)
C54 C51 C52 O8 6.1(17)
C50 C51 C52 C47 4.5(19)
C54 C51 C52 C47 -174.0(11)
C61 N2 C54 C51 159.9(10)
C55 N2 C54 C51 -82.1(12)
Dy2 N2 C54 C51 40.3(12)
C52 C51 C54 N2 -65.3(15)
C50 C51 C54 N2 116.3(13)
C54 N2 C55 C56 73.5(12)
C61 N2 C55 C56 -169.0(10)
Dy2 N2 C55 C56 -53.4(11)
C60 N1 C56 C57 3(2)
Dy2 N1 C56 C57 -175.6(12)
C60 N1 C56 C55 179.0(12)
Dy2 N1 C56 C55 0.4(16)
N2 C55 C56 N1 36.2(17)
N2 C55 C56 C57 -147.4(13)
N1 C56 C57 C58 -6(2)
C55 C56 C57 C58 178.4(14)
C56 C57 C58 C59 4(2)
C57 C58 C59 C60 -1(3)
C56 N1 C60 C59 1(2)
Dy2 N1 C60 C59 179.5(12)
C58 C59 C60 N1 -2(3)
C54 N2 C61 C62 -172.2(10)
C55 N2 C61 C62 69.3(12)
Dy2 N2 C61 C62 -47.1(11)
C63 N3 C62 C61 -159.3(9)
C69 N3 C62 C61 84.3(11)
Dy2 N3 C62 C61 -38.8(11)
N2 C61 C62 N3 61.7(13)
C62 N3 C63 C64 77.4(13)
C69 N3 C63 C64 -164.8(11)
Dy2 N3 C63 C64 -42.6(12)
C68 N4 C64 C65 3(2)
Dy2 N4 C64 C65 -156.8(14)
C68 N4 C64 C63 177.0(12)
Dy2 N4 C64 C63 17.5(16)
N3 C63 C64 C65 -167.2(13)
N3 C63 C64 N4 18.0(18)
N4 C64 C65 C66 0(3)
C63 C64 C65 C66 -174.6(15)
C64 C65 C66 C67 -4(3)
C65 C66 C67 C68 7(3)
C64 N4 C68 C67 0(2)
Dy2 N4 C68 C67 157.9(12)
C66 C67 C68 N4 -5(3)
C62 N3 C69 C70 -174.3(9)
C63 N3 C69 C70 66.8(12)
Dy2 N3 C69 C70 -53.6(11)
N3 C69 C70 C75 68.8(14)
N3 C69 C70 C71 -111.9(13)
C75 C70 C71 C72 -4.0(19)
C69 C70 C71 C72 176.7(13)
C70 C71 C72 C73 2(2)
C70 C71 C72 C76 -178.5(13)
C71 C72 C73 C74 1(2)
C76 C72 C73 C74 -177.9(13)
C72 C73 C74 C75 -3(2)
C72 C73 C74 C77 175.3(13)
Dy2 O9 C75 C70 -70.3(12)
Dy1 O9 C75 C70 132.0(9)
Dy2 O9 C75 C74 106.8(10)
Dy1 O9 C75 C74 -50.8(14)
C71 C70 C75 O9 179.3(10)
C69 C70 C75 O9 -1.3(17)
C71 C70 C75 C74 2.3(18)
C69 C70 C75 C74 -178.4(11)
C73 C74 C75 O9 -176.0(11)
C77 C74 C75 O9 5.8(18)
C73 C74 C75 C70 1.0(18)
C77 C74 C75 C70 -177.2(12)
Dy1 O10 C77 C74 15(2)
C75 C74 C77 O10 12(2)
C73 C74 C77 O10 -166.2(13)
